data_4304498
loop_
_publ_author_name
'Paul D. Benny'
'Glenn A. Fugate'
'Adam O. Barden'
'Jennifer E. Morley'
'Elsa Silva-Lopez'
'Brendan Twamley'

_publ_contact_author_address
;University Research Office
University of Idaho
Moscow, 
ID 83844-3010
USA
;
_publ_contact_author_email btwamley@uidaho.edu
_publ_contact_author_fax '208 885 5752'
_publ_contact_author_name 'Brendan Twamley'
_publ_contact_author_phone '208 885 2847'
_publ_section_title
;
Metal-Assisted In Situ Formation of a Tridentate Acetylacetone Ligand for
Complexation of fac-Re(CO)3+ for Radiopharmaceutical Applications
;
_journal_name_full 'Inorganic Chemistry'
_journal_page_first 2240
_journal_page_last 2242
_journal_paper_doi 10.1021/ic701996e
_journal_volume 47
_journal_year 2008
_chemical_formula_sum 'C10.5 H11 Br Cl N2 O3 Re'
_chemical_formula_weight 514.77
_chemical_name_common 'C10 H10 Br N2 O3 Re, 0.5 CH2Cl2'
_chemical_name_systematic
; 
 ? 
;
_space_group_IT_number 15
_symmetry_cell_setting monoclinic
_symmetry_space_group_name_Hall '-C 2yc'
_symmetry_space_group_name_H-M 'C 1 2/c 1'
_atom_sites_solution_hydrogens geom
_atom_sites_solution_primary direct
_atom_sites_solution_secondary difmap
_audit_creation_method SHELXL-97
_cell_angle_alpha 90.00
_cell_angle_beta 103.563(3)
_cell_angle_gamma 90.00
_cell_formula_units_Z 8
_cell_length_a 25.129(4)
_cell_length_b 9.2109(16)
_cell_length_c 12.832(2)
_cell_measurement_reflns_used 6851
_cell_measurement_temperature 89(2)
_cell_measurement_theta_max 30.02
_cell_measurement_theta_min 2.36
_cell_volume 2887.3(8)
_computing_cell_refinement 'Bruker SAINT+ v. 6.45a'
_computing_data_collection 'Bruker SMART v. 5.630'
_computing_data_reduction 'Bruker SAINT+ v. 6.45a'
_computing_molecular_graphics 'XP, Bruker SHELXTL v. 6.12'
_computing_publication_material 'XCIF, Bruker SHELXTL v. 6.12'
_computing_structure_refinement 'XL, Bruker SHELXTL v. 6.12'
_computing_structure_solution 'XS, Bruker SHELXTL v. 6.12'
_diffrn_ambient_temperature 89(2)
_diffrn_detector_area_resol_mean 8.3
_diffrn_measured_fraction_theta_full 1.000
_diffrn_measured_fraction_theta_max 1.000
_diffrn_measurement_device_type 'Bruker/Siemens SMART APEX'
_diffrn_measurement_method '\w scans'
_diffrn_radiation_monochromator graphite
_diffrn_radiation_source 'normal-focus sealed tube'
_diffrn_radiation_type MoK\a
_diffrn_radiation_wavelength 0.71073
_diffrn_reflns_av_R_equivalents 0.0311
_diffrn_reflns_av_sigmaI/netI 0.0202
_diffrn_reflns_limit_h_max 30
_diffrn_reflns_limit_h_min -30
_diffrn_reflns_limit_k_max 11
_diffrn_reflns_limit_k_min -11
_diffrn_reflns_limit_l_max 15
_diffrn_reflns_limit_l_min -15
_diffrn_reflns_number 21452
_diffrn_reflns_theta_full 25.25
_diffrn_reflns_theta_max 25.25
_diffrn_reflns_theta_min 2.36
_diffrn_standards_number 0
_exptl_absorpt_coefficient_mu 11.372
_exptl_absorpt_correction_T_max 0.359
_exptl_absorpt_correction_T_min 0.221
_exptl_absorpt_correction_type multi-scan
_exptl_absorpt_process_details 'SADABS; Bruker, 2001'
_exptl_crystal_colour colorless
_exptl_crystal_density_diffrn 2.368
_exptl_crystal_density_method 'not measured'
_exptl_crystal_description block
_exptl_crystal_F_000 1912
_exptl_crystal_size_max 0.16
_exptl_crystal_size_mid 0.10
_exptl_crystal_size_min 0.09
_refine_diff_density_max 1.480
_refine_diff_density_min -0.872
_refine_diff_density_rms 0.120
_refine_ls_extinction_method none
_refine_ls_goodness_of_fit_ref 1.074
_refine_ls_hydrogen_treatment constr
_refine_ls_matrix_type full
_refine_ls_number_parameters 168
_refine_ls_number_reflns 2613
_refine_ls_number_restraints 0
_refine_ls_restrained_S_all 1.074
_refine_ls_R_factor_all 0.0207
_refine_ls_R_factor_gt 0.0193
_refine_ls_shift/su_max 0.001
_refine_ls_shift/su_mean 0.000
_refine_ls_structure_factor_coef Fsqd
_refine_ls_weighting_details 'calc w=1/[\s^2^(Fo^2^)+(0.0269P)^2^+6.6121P] where P=(Fo^2^+2Fc^2^)/3'
_refine_ls_weighting_scheme calc
_refine_ls_wR_factor_gt 0.0478
_refine_ls_wR_factor_ref 0.0490
_reflns_number_gt 2476
_reflns_number_total 2613
_reflns_threshold_expression I>2\s(I)
_cod_data_source_file ic701996e-file001_1.cif
_cod_data_source_block 4
_cod_depositor_comments
;
The following automatic conversions were performed:
'_symmetry_cell_setting' value 'Monoclinic' changed to 'monoclinic'
according to '/home/saulius/struct/CIF-dictionaries/cif_core.dic'
dictionary named 'cif_core.dic' version 2.4.1 from 2010-06-29.

Automatic conversion script
Id: cif_fix_enum 1527 2010-12-29 10:47:43Z saulius 
;
_cod_original_formula_sum 'C10.50 H11 Br Cl N2 O3 Re'
_cod_database_code 4304498

loop_
_symmetry_equiv_pos_as_xyz
'x, y, z'
'-x, y, -z+1/2'
'x+1/2, y+1/2, z'
'-x+1/2, y+1/2, -z+1/2'
'-x, -y, -z'
'x, -y, z-1/2'
'-x+1/2, -y+1/2, -z'
'x+1/2, -y+1/2, z-1/2'

loop_
_atom_site_label
_atom_site_type_symbol
_atom_site_fract_x
_atom_site_fract_y
_atom_site_fract_z
_atom_site_U_iso_or_equiv
_atom_site_adp_type
_atom_site_occupancy
_atom_site_symmetry_multiplicity
_atom_site_calc_flag
_atom_site_refinement_flags
_atom_site_disorder_assembly
_atom_site_disorder_group
Br1 Br 0.052708(15) 0.98100(4) -0.11914(3) 0.01856(10) Uani 1 1 d . . .
C1 C 0.10592(14) 1.1972(4) 0.0851(3) 0.0206(8) Uani 1 1 d . . .
C2 C 0.17541(13) 1.1146(4) -0.0314(3) 0.0158(7) Uani 1 1 d . . .
C3 C 0.19305(15) 1.0289(4) 0.1713(3) 0.0168(7) Uani 1 1 d . . .
C5 C 0.17457(13) 0.7889(4) -0.0895(3) 0.0163(7) Uani 1 1 d . . .
H5 H 0.1726 0.8743 -0.1317 0.020 Uiso 1 1 calc R . .
C6 C 0.19336(13) 0.6638(4) -0.1263(3) 0.0174(7) Uani 1 1 d . . .
H6 H 0.2041 0.6632 -0.1925 0.021 Uiso 1 1 calc R . .
C7 C 0.19646(14) 0.5386(4) -0.0659(3) 0.0179(7) Uani 1 1 d . . .
H7 H 0.2097 0.4508 -0.0893 0.021 Uiso 1 1 calc R . .
C8 C 0.17975(14) 0.5441(4) 0.0298(3) 0.0157(7) Uani 1 1 d . . .
H8 H 0.1812 0.4591 0.0724 0.019 Uiso 1 1 calc R . .
C9 C 0.16093(13) 0.6743(4) 0.0635(3) 0.0146(7) Uani 1 1 d . . .
C10 C 0.13951(14) 0.6789(4) 0.1632(3) 0.0201(7) Uani 1 1 d . . .
H10A H 0.1632 0.7431 0.2165 0.024 Uiso 1 1 calc R . .
H10B H 0.1413 0.5802 0.1944 0.024 Uiso 1 1 calc R . .
C11 C 0.08053(15) 0.7339(4) 0.1413(3) 0.0221(8) Uani 1 1 d . . .
H11A H 0.0593 0.6921 0.0730 0.026 Uiso 1 1 calc R . .
H11B H 0.0635 0.7010 0.1994 0.026 Uiso 1 1 calc R . .
C13 C 0.0000 0.6325(6) 0.7500 0.0268(12) Uani 1 2 d S . .
H13A H -0.0244 0.6958 0.7804 0.032 Uiso 0.50 1 calc PR . .
H13B H 0.0244 0.6958 0.7196 0.032 Uiso 0.50 1 calc PR . .
Cl1 Cl 0.03990(5) 0.52570(12) 0.85319(10) 0.0396(3) Uani 1 1 d . . .
N4 N 0.15857(10) 0.7967(3) 0.0044(2) 0.0135(6) Uani 1 1 d . . .
N12 N 0.07827(11) 0.8943(3) 0.1347(2) 0.0176(6) Uani 1 1 d . . .
H12A H 0.0851 0.9292 0.2037 0.021 Uiso 1 1 calc R . .
H12B H 0.0429 0.9195 0.1020 0.021 Uiso 1 1 calc R . .
O1 O 0.09039(11) 1.3093(3) 0.1046(2) 0.0303(6) Uani 1 1 d . . .
O2 O 0.20020(10) 1.1782(3) -0.08162(19) 0.0215(5) Uani 1 1 d . . .
O3 O 0.23035(10) 1.0432(3) 0.2424(2) 0.0230(6) Uani 1 1 d . . .
Re1 Re 0.132879(5) 1.012593(14) 0.050978(10) 0.01309(7) Uani 1 1 d . . .

loop_
_atom_site_aniso_label
_atom_site_aniso_U_11
_atom_site_aniso_U_22
_atom_site_aniso_U_33
_atom_site_aniso_U_23
_atom_site_aniso_U_13
_atom_site_aniso_U_12
Br1 0.01594(19) 0.0271(2) 0.01231(19) 0.00109(13) 0.00264(14) 0.00250(13)
C1 0.0218(18) 0.023(2) 0.0183(18) -0.0004(15) 0.0070(15) 0.0024(15)
C2 0.0177(17) 0.0122(17) 0.0159(17) -0.0051(13) 0.0008(14) 0.0041(13)
C3 0.0205(19) 0.0174(17) 0.0163(19) -0.0006(14) 0.0124(16) 0.0008(14)
C5 0.0165(17) 0.0192(17) 0.0138(17) 0.0037(14) 0.0049(13) 0.0011(14)
C6 0.0176(17) 0.0216(18) 0.0150(17) -0.0014(14) 0.0080(14) 0.0011(14)
C7 0.0187(18) 0.0136(16) 0.0215(19) -0.0021(14) 0.0051(14) -0.0019(14)
C8 0.0162(17) 0.0120(16) 0.0171(17) 0.0050(14) 0.0005(13) -0.0008(14)
C9 0.0130(16) 0.0197(18) 0.0103(16) 0.0008(13) 0.0012(12) -0.0022(13)
C10 0.0282(19) 0.0205(18) 0.0133(17) 0.0027(14) 0.0084(15) 0.0006(15)
C11 0.0266(19) 0.027(2) 0.0171(18) 0.0010(15) 0.0133(15) -0.0041(15)
C13 0.030(3) 0.029(3) 0.023(3) 0.000 0.010(2) 0.000
Cl1 0.0405(7) 0.0359(6) 0.0342(6) -0.0051(5) -0.0078(5) 0.0052(5)
N4 0.0133(13) 0.0153(14) 0.0119(14) -0.0001(11) 0.0031(11) 0.0005(11)
N12 0.0152(14) 0.0277(17) 0.0110(14) -0.0004(12) 0.0053(11) 0.0008(12)
O1 0.0331(15) 0.0237(15) 0.0394(16) -0.0029(12) 0.0190(13) 0.0046(12)
O2 0.0263(13) 0.0190(13) 0.0210(13) 0.0031(11) 0.0093(11) -0.0029(11)
O3 0.0187(13) 0.0345(15) 0.0152(13) -0.0046(12) 0.0025(11) 0.0028(12)
Re1 0.01428(10) 0.01488(9) 0.01089(10) -0.00062(5) 0.00451(6) 0.00150(5)

loop_
_atom_type_symbol
_atom_type_description
_atom_type_scat_dispersion_real
_atom_type_scat_dispersion_imag
_atom_type_scat_source
C C 0.0033 0.0016 'International Tables Vol C Tables 4.2.6.8 and 6.1.1.4'
H H 0.0000 0.0000 'International Tables Vol C Tables 4.2.6.8 and 6.1.1.4'
N N 0.0061 0.0033 'International Tables Vol C Tables 4.2.6.8 and 6.1.1.4'
O O 0.0106 0.0060 'International Tables Vol C Tables 4.2.6.8 and 6.1.1.4'
Br Br -0.2901 2.4595 'International Tables Vol C Tables 4.2.6.8 and 6.1.1.4'
Re Re -1.0185 7.2310 'International Tables Vol C Tables 4.2.6.8 and 6.1.1.4'
Cl Cl 0.1484 0.1585 'International Tables Vol C Tables 4.2.6.8 and 6.1.1.4'

loop_
_geom_angle_atom_site_label_1
_geom_angle_atom_site_label_2
_geom_angle_atom_site_label_3
_geom_angle
_geom_angle_site_symmetry_1
_geom_angle_site_symmetry_3
_geom_angle_publ_flag
O1 C1 Re1 178.7(3) . . ?
O2 C2 Re1 178.6(3) . . ?
O3 C3 Re1 177.4(3) . . ?
N4 C5 C6 123.2(3) . . ?
N4 C5 H5 118.4 . . ?
C6 C5 H5 118.4 . . ?
C5 C6 C7 119.2(3) . . ?
C5 C6 H6 120.4 . . ?
C7 C6 H6 120.4 . . ?
C6 C7 C8 118.5(3) . . ?
C6 C7 H7 120.8 . . ?
C8 C7 H7 120.8 . . ?
C7 C8 C9 120.0(3) . . ?
C7 C8 H8 120.0 . . ?
C9 C8 H8 120.0 . . ?
N4 C9 C8 121.2(3) . . ?
N4 C9 C10 118.5(3) . . ?
C8 C9 C10 120.2(3) . . ?
C9 C10 C11 112.2(3) . . ?
C9 C10 H10A 109.2 . . ?
C11 C10 H10A 109.2 . . ?
C9 C10 H10B 109.2 . . ?
C11 C10 H10B 109.2 . . ?
H10A C10 H10B 107.9 . . ?
N12 C11 C10 111.3(3) . . ?
N12 C11 H11A 109.4 . . ?
C10 C11 H11A 109.4 . . ?
N12 C11 H11B 109.4 . . ?
C10 C11 H11B 109.4 . . ?
H11A C11 H11B 108.0 . . ?
Cl1 C13 Cl1 112.1(3) 2_556 . ?
Cl1 C13 H13A 109.2 2_556 . ?
Cl1 C13 H13A 109.2 . . ?
Cl1 C13 H13B 109.2 2_556 . ?
Cl1 C13 H13B 109.2 . . ?
H13A C13 H13B 107.9 . . ?
C9 N4 C5 118.0(3) . . ?
C9 N4 Re1 125.1(2) . . ?
C5 N4 Re1 116.9(2) . . ?
C11 N12 Re1 119.9(2) . . ?
C11 N12 H12A 107.3 . . ?
Re1 N12 H12A 107.3 . . ?
C11 N12 H12B 107.3 . . ?
Re1 N12 H12B 107.3 . . ?
H12A N12 H12B 106.9 . . ?
C3 Re1 C2 88.22(14) . . ?
C3 Re1 C1 90.04(14) . . ?
C2 Re1 C1 87.90(14) . . ?
C3 Re1 N4 93.65(12) . . ?
C2 Re1 N4 93.21(11) . . ?
C1 Re1 N4 176.18(12) . . ?
C3 Re1 N12 96.35(13) . . ?
C2 Re1 N12 175.43(12) . . ?
C1 Re1 N12 91.93(13) . . ?
N4 Re1 N12 86.68(10) . . ?
C3 Re1 Br1 177.18(10) . . ?
C2 Re1 Br1 90.81(10) . . ?
C1 Re1 Br1 92.57(10) . . ?
N4 Re1 Br1 83.76(7) . . ?
N12 Re1 Br1 84.63(7) . . ?

loop_
_geom_bond_atom_site_label_1
_geom_bond_atom_site_label_2
_geom_bond_distance
_geom_bond_site_symmetry_2
_geom_bond_publ_flag
Br1 Re1 2.6165(5) . ?
C1 O1 1.152(4) . ?
C1 Re1 1.919(4) . ?
C2 O2 1.155(4) . ?
C2 Re1 1.917(4) . ?
C3 O3 1.152(4) . ?
C3 Re1 1.897(4) . ?
C5 N4 1.359(4) . ?
C5 C6 1.370(5) . ?
C5 H5 0.9500 . ?
C6 C7 1.381(5) . ?
C6 H6 0.9500 . ?
C7 C8 1.390(5) . ?
C7 H7 0.9500 . ?
C8 C9 1.394(5) . ?
C8 H8 0.9500 . ?
C9 N4 1.352(4) . ?
C9 C10 1.501(4) . ?
C10 C11 1.529(5) . ?
C10 H10A 0.9900 . ?
C10 H10B 0.9900 . ?
C11 N12 1.480(5) . ?
C11 H11A 0.9900 . ?
C11 H11B 0.9900 . ?
C13 Cl1 1.762(3) 2_556 ?
C13 Cl1 1.762(3) . ?
C13 H13A 0.9900 . ?
C13 H13B 0.9900 . ?
N4 Re1 2.216(3) . ?
N12 Re1 2.217(3) . ?
N12 H12A 0.9200 . ?
N12 H12B 0.9200 . ?

loop_
_geom_hbond_atom_site_label_D
_geom_hbond_atom_site_label_H
_geom_hbond_atom_site_label_A
_geom_hbond_distance_DH
_geom_hbond_distance_HA
_geom_hbond_distance_DA
_geom_hbond_angle_DHA
_geom_hbond_site_symmetry_A
N12 H12A Br1 0.92 2.72 3.559(3) 152.6 6_576
N12 H12B Br1 0.92 2.63 3.447(3) 148.8 5_575
